data_7153601
loop_
_publ_author_name
'Zhang, Hongrui'
'Li, Haifeng'
'Xue, Jijun'
'Chen, Rui'
'Li, Ying'
'Tang, Yu'
'Li, Chunxin'

_publ_section_title
;
 New facile enantio- and diastereo-selective syntheses of (-)-triptonide
 and (-)-triptolide.
;
_journal_issue 5
_journal_name_full 'Organic &amp; biomolecular chemistry'
_journal_page_first 732
_journal_page_last 736
_journal_paper_doi 10.1039/c3ob42183j
_journal_volume 12
_journal_year 2014
_chemical_formula_sum 'C17 H14 O4'
_chemical_formula_weight 282.28
_chemical_name_systematic
;
?
;
_space_group_IT_number 19
_symmetry_cell_setting orthorhombic
_symmetry_space_group_name_Hall 'P 2ac 2ab'
_symmetry_space_group_name_H-M 'P 21 21 21'
_atom_sites_solution_hydrogens geom
_atom_sites_solution_primary direct
_atom_sites_solution_secondary difmap
_audit_creation_method SHELXL-97
_cell_angle_alpha 90.00
_cell_angle_beta 90.00
_cell_angle_gamma 90.00
_cell_formula_units_Z 4
_cell_length_a 8.850(3)
_cell_length_b 12.001(4)
_cell_length_c 12.727(4)
_cell_measurement_reflns_used 1169
_cell_measurement_temperature 296(2)
_cell_measurement_theta_max 20.79
_cell_measurement_theta_min 2.33
_cell_volume 1351.7(8)
_computing_cell_refinement 'Bruker SAINT'
_computing_data_collection 'Bruker APEX2'
_computing_data_reduction 'Bruker SAINT'
_computing_molecular_graphics 'Bruker SHELXTL'
_computing_publication_material 'Bruker SHELXTL'
_computing_structure_refinement 'SHELXL-97 (Sheldrick, 2008)'
_computing_structure_solution 'SHELXS-97 (Sheldrick, 2008)'
_diffrn_ambient_temperature 296(2)
_diffrn_measured_fraction_theta_full 0.991
_diffrn_measured_fraction_theta_max 0.991
_diffrn_measurement_device_type 'Bruker APEX-II CCD'
_diffrn_measurement_method '\f and \w scans'
_diffrn_radiation_monochromator graphite
_diffrn_radiation_source 'fine-focus sealed tube'
_diffrn_radiation_type MoK\a
_diffrn_radiation_wavelength 0.71073
_diffrn_reflns_av_R_equivalents 0.0617
_diffrn_reflns_av_sigmaI/netI 0.0690
_diffrn_reflns_limit_h_max 10
_diffrn_reflns_limit_h_min -9
_diffrn_reflns_limit_k_max 11
_diffrn_reflns_limit_k_min -14
_diffrn_reflns_limit_l_max 11
_diffrn_reflns_limit_l_min -15
_diffrn_reflns_number 4965
_diffrn_reflns_theta_full 25.50
_diffrn_reflns_theta_max 25.50
_diffrn_reflns_theta_min 2.33
_exptl_absorpt_coefficient_mu 0.099
_exptl_absorpt_correction_T_max 0.9700
_exptl_absorpt_correction_T_min 0.9662
_exptl_absorpt_correction_type multi-scan
_exptl_absorpt_process_details SADABS
_exptl_crystal_colour yellow
_exptl_crystal_density_diffrn 1.387
_exptl_crystal_density_method 'not measured'
_exptl_crystal_description block
_exptl_crystal_F_000 592
_exptl_crystal_size_max 0.35
_exptl_crystal_size_mid 0.32
_exptl_crystal_size_min 0.31
_refine_diff_density_max 0.183
_refine_diff_density_min -0.168
_refine_diff_density_rms 0.055
_refine_ls_abs_structure_details 'Flack H D (1983), Acta Cryst. A39, 876-881'
_refine_ls_abs_structure_Flack 2.8(19)
_refine_ls_extinction_coef 0.028(4)
_refine_ls_extinction_expression Fc^*^=kFc[1+0.001xFc^2^\l^3^/sin(2\q)]^-1/4^
_refine_ls_extinction_method SHELXL
_refine_ls_goodness_of_fit_ref 0.977
_refine_ls_hydrogen_treatment mixed
_refine_ls_matrix_type full
_refine_ls_number_parameters 193
_refine_ls_number_reflns 2483
_refine_ls_number_restraints 0
_refine_ls_restrained_S_all 0.977
_refine_ls_R_factor_all 0.0703
_refine_ls_R_factor_gt 0.0488
_refine_ls_shift/su_max 0.000
_refine_ls_shift/su_mean 0.000
_refine_ls_structure_factor_coef Fsqd
_refine_ls_weighting_details 'calc w=1/[\s^2^(Fo^2^)+(0.0693P)^2^+0.0000P] where P=(Fo^2^+2Fc^2^)/3'
_refine_ls_weighting_scheme calc
_refine_ls_wR_factor_gt 0.1148
_refine_ls_wR_factor_ref 0.1309
_reflns_number_gt 1817
_reflns_number_total 2483
_reflns_threshold_expression >2sigma(I)
_cod_data_source_file c3ob42183j.txt
_cod_data_source_block p212121
_cod_depositor_comments
;
The following automatic conversions were performed:

'_symmetry_cell_setting' value 'Orthorhombic' changed to
'orthorhombic' according to
/usr/data/users/saulius/automatic-downloads/current/RSC/lib/dictionaries/cif_core.dic
dictionary named 'cif_core.dic' version 2.4.2 from 2011-04-26.

Automatic conversion script
Id: cif_fix_values 2281 2013-09-26 08:29:07Z andrius 
;
_cod_original_cell_volume 1351.8(8)
_cod_original_sg_symbol_H-M P2(1)2(1)2(1)
_cod_database_code 7153601

loop_
_symmetry_equiv_pos_as_xyz
'x, y, z'
'-x+1/2, -y, z+1/2'
'-x, y+1/2, -z+1/2'
'x+1/2, -y+1/2, -z'

loop_
_atom_site_label
_atom_site_type_symbol
_atom_site_fract_x
_atom_site_fract_y
_atom_site_fract_z
_atom_site_U_iso_or_equiv
_atom_site_adp_type
_atom_site_occupancy
_atom_site_symmetry_multiplicity
_atom_site_calc_flag
_atom_site_refinement_flags
C1 C 0.7113(3) 0.1692(2) 0.2937(2) 0.0499(7) Uani 1 1 d .
C2 C 0.7953(4) 0.0814(2) 0.3329(2) 0.0565(9) Uani 1 1 d .
H2 H 0.7711 0.0083 0.3152 0.068 Uiso 1 1 calc R
C3 C 0.9151(4) 0.1038(2) 0.3986(2) 0.0582(9) Uani 1 1 d .
H3 H 0.9718 0.0451 0.4253 0.070 Uiso 1 1 calc R
C4 C 0.9526(3) 0.2120(2) 0.4255(2) 0.0528(8) Uani 1 1 d .
H4 H 1.0336 0.2248 0.4703 0.063 Uiso 1 1 calc R
C5 C 0.8713(3) 0.3015(2) 0.38657(19) 0.0395(6) Uani 1 1 d .
C6 C 0.7470(3) 0.2795(2) 0.3199(2) 0.0441(7) Uani 1 1 d .
C7 C 0.6561(3) 0.3705(2) 0.2781(2) 0.0476(7) Uani 1 1 d .
C8 C 0.7043(3) 0.4828(2) 0.2982(2) 0.0497(7) Uani 1 1 d .
H8 H 0.6501 0.5410 0.2681 0.060 Uiso 1 1 calc R
C9 C 0.8237(3) 0.5070(2) 0.35823(19) 0.0383(6) Uani 1 1 d .
C10 C 0.9081(3) 0.4193(2) 0.42179(19) 0.0377(6) Uani 1 1 d .
C11 C 1.0785(3) 0.4451(2) 0.4146(2) 0.0469(7) Uani 1 1 d .
H11A H 1.1335 0.3901 0.4553 0.056 Uiso 1 1 calc R
H11B H 1.1103 0.4381 0.3420 0.056 Uiso 1 1 calc R
C12 C 1.1206(3) 0.5612(2) 0.4541(2) 0.0536(8) Uani 1 1 d .
H12A H 1.1180 0.5624 0.5303 0.064 Uiso 1 1 calc R
H12B H 1.2224 0.5796 0.4317 0.064 Uiso 1 1 calc R
C13 C 1.0126(3) 0.6446(2) 0.4117(2) 0.0459(7) Uani 1 1 d .
C14 C 0.8798(3) 0.6197(2) 0.3688(2) 0.0422(7) Uani 1 1 d .
C15 C 0.8050(4) 0.7241(2) 0.3320(2) 0.0533(8) Uani 1 1 d .
H15A H 0.7893 0.7224 0.2566 0.064 Uiso 1 1 calc R
H15B H 0.7083 0.7344 0.3665 0.064 Uiso 1 1 calc R
C16 C 1.0321(4) 0.7652(3) 0.4088(3) 0.0587(9) Uani 1 1 d .
C17 C 0.8541(4) 0.4314(2) 0.5373(2) 0.0506(8) Uani 1 1 d .
H17A H 0.7500 0.4097 0.5423 0.076 Uiso 1 1 calc R
H17B H 0.8648 0.5075 0.5592 0.076 Uiso 1 1 calc R
H17C H 0.9142 0.3844 0.5818 0.076 Uiso 1 1 calc R
O1 O 0.5941(3) 0.14544(19) 0.2293(2) 0.0728(7) Uani 1 1 d .
H1 H 0.5479 0.2029 0.2156 0.109 Uiso 1 1 calc R
O2 O 0.5419(3) 0.35264(19) 0.22282(19) 0.0729(7) Uani 1 1 d .
O3 O 1.1333(3) 0.8231(2) 0.4397(2) 0.0867(8) Uani 1 1 d .
O4 O 0.9085(3) 0.81099(17) 0.36059(17) 0.0657(6) Uani 1 1 d .

loop_
_atom_site_aniso_label
_atom_site_aniso_U_11
_atom_site_aniso_U_22
_atom_site_aniso_U_33
_atom_site_aniso_U_23
_atom_site_aniso_U_13
_atom_site_aniso_U_12
C1 0.0529(18) 0.0487(17) 0.0480(16) -0.0040(14) 0.0093(14) -0.0136(15)
C2 0.072(2) 0.0398(17) 0.0577(18) -0.0019(14) 0.0198(18) -0.0103(16)
C3 0.061(2) 0.0423(17) 0.071(2) 0.0087(14) 0.0112(17) 0.0045(16)
C4 0.0531(18) 0.0418(17) 0.0635(18) 0.0045(15) -0.0034(15) 0.0060(14)
C5 0.0408(16) 0.0383(14) 0.0395(13) 0.0035(11) 0.0028(11) 0.0000(13)
C6 0.0449(16) 0.0467(16) 0.0408(15) 0.0017(12) 0.0042(12) -0.0065(13)
C7 0.0427(17) 0.0518(17) 0.0484(15) 0.0024(13) -0.0076(14) -0.0062(14)
C8 0.0483(18) 0.0477(17) 0.0529(17) 0.0081(13) -0.0113(15) 0.0084(15)
C9 0.0398(15) 0.0387(14) 0.0363(13) 0.0005(11) -0.0027(12) 0.0029(13)
C10 0.0377(15) 0.0390(14) 0.0365(13) 0.0016(12) -0.0040(12) 0.0011(12)
C11 0.0411(16) 0.0471(15) 0.0526(16) 0.0032(13) -0.0050(14) 0.0028(13)
C12 0.0500(19) 0.0487(17) 0.0622(18) 0.0068(14) -0.0136(16) -0.0079(15)
C13 0.0548(18) 0.0417(16) 0.0411(15) 0.0014(12) -0.0029(14) -0.0032(13)
C14 0.0492(18) 0.0420(15) 0.0354(13) 0.0011(11) -0.0018(13) 0.0041(13)
C15 0.067(2) 0.0345(15) 0.0586(17) 0.0010(13) -0.0090(16) 0.0032(15)
C16 0.076(2) 0.0437(17) 0.0562(19) -0.0001(14) -0.0028(18) -0.0093(17)
C17 0.063(2) 0.0520(17) 0.0365(14) 0.0036(13) 0.0006(14) 0.0017(15)
O1 0.0752(17) 0.0642(14) 0.0790(15) -0.0051(13) -0.0164(14) -0.0276(13)
O2 0.0597(15) 0.0724(16) 0.0866(16) 0.0020(13) -0.0323(13) -0.0130(12)
O3 0.1030(19) 0.0580(14) 0.0992(18) 0.0022(13) -0.0260(17) -0.0295(15)
O4 0.0844(16) 0.0396(11) 0.0732(14) 0.0032(11) -0.0098(12) -0.0002(12)

loop_
_atom_type_symbol
_atom_type_description
_atom_type_scat_dispersion_real
_atom_type_scat_dispersion_imag
_atom_type_scat_source
C C 0.0033 0.0016 'International Tables Vol C Tables 4.2.6.8 and 6.1.1.4'
H H 0.0000 0.0000 'International Tables Vol C Tables 4.2.6.8 and 6.1.1.4'
O O 0.0106 0.0060 'International Tables Vol C Tables 4.2.6.8 and 6.1.1.4'

loop_
_geom_angle_atom_site_label_1
_geom_angle_atom_site_label_2
_geom_angle_atom_site_label_3
_geom_angle
O1 C1 C2 118.0(3)
O1 C1 C6 121.1(3)
C2 C1 C6 120.8(3)
C3 C2 C1 119.0(3)
C3 C2 H2 120.5
C1 C2 H2 120.5
C2 C3 C4 121.2(3)
C2 C3 H3 119.4
C4 C3 H3 119.4
C3 C4 C5 121.0(3)
C3 C4 H4 119.5
C5 C4 H4 119.5
C4 C5 C6 118.3(3)
C4 C5 C10 120.3(2)
C6 C5 C10 121.2(2)
C1 C6 C5 119.7(3)
C1 C6 C7 119.8(3)
C5 C6 C7 120.6(2)
O2 C7 C8 120.0(3)
O2 C7 C6 121.6(3)
C8 C7 C6 118.3(2)
C9 C8 C7 122.7(3)
C9 C8 H8 118.6
C7 C8 H8 118.6
C8 C9 C14 121.9(2)
C8 C9 C10 122.8(2)
C14 C9 C10 115.3(2)
C5 C10 C9 112.4(2)
C5 C10 C11 112.3(2)
C9 C10 C11 108.0(2)
C5 C10 C17 107.5(2)
C9 C10 C17 106.7(2)
C11 C10 C17 109.8(2)
C12 C11 C10 113.7(2)
C12 C11 H11A 108.8
C10 C11 H11A 108.8
C12 C11 H11B 108.8
C10 C11 H11B 108.8
H11A C11 H11B 107.7
C13 C12 C11 109.8(2)
C13 C12 H12A 109.7
C11 C12 H12A 109.7
C13 C12 H12B 109.7
C11 C12 H12B 109.7
H12A C12 H12B 108.2
C14 C13 C16 108.5(3)
C14 C13 C12 124.5(3)
C16 C13 C12 127.0(3)
C13 C14 C9 123.5(3)
C13 C14 C15 109.4(3)
C9 C14 C15 127.1(3)
O4 C15 C14 104.3(2)
O4 C15 H15A 110.9
C14 C15 H15A 110.9
O4 C15 H15B 110.9
C14 C15 H15B 110.9
H15A C15 H15B 108.9
O3 C16 O4 120.6(3)
O3 C16 C13 130.9(3)
O4 C16 C13 108.4(3)
C10 C17 H17A 109.5
C10 C17 H17B 109.5
H17A C17 H17B 109.5
C10 C17 H17C 109.5
H17A C17 H17C 109.5
H17B C17 H17C 109.5
C1 O1 H1 109.5
C16 O4 C15 109.4(2)

loop_
_geom_bond_atom_site_label_1
_geom_bond_atom_site_label_2
_geom_bond_distance
C1 O1 1.352(3)
C1 C2 1.383(4)
C1 C6 1.401(4)
C2 C3 1.376(4)
C2 H2 0.9300
C3 C4 1.383(4)
C3 H3 0.9300
C4 C5 1.384(4)
C4 H4 0.9300
C5 C6 1.414(4)
C5 C10 1.519(4)
C6 C7 1.457(4)
C7 O2 1.250(3)
C7 C8 1.436(4)
C8 C9 1.337(4)
C8 H8 0.9300
C9 C14 1.447(4)
C9 C10 1.523(4)
C10 C11 1.542(4)
C10 C17 1.553(4)
C11 C12 1.527(4)
C11 H11A 0.9700
C11 H11B 0.9700
C12 C13 1.486(4)
C12 H12A 0.9700
C12 H12B 0.9700
C13 C14 1.330(4)
C13 C16 1.457(4)
C14 C15 1.492(4)
C15 O4 1.435(3)
C15 H15A 0.9700
C15 H15B 0.9700
C16 O3 1.200(4)
C16 O4 1.369(4)
C17 H17A 0.9600
C17 H17B 0.9600
C17 H17C 0.9600
O1 H1 0.8200

loop_
_geom_torsion_atom_site_label_1
_geom_torsion_atom_site_label_2
_geom_torsion_atom_site_label_3
_geom_torsion_atom_site_label_4
_geom_torsion
O1 C1 C2 C3 179.9(3)
C6 C1 C2 C3 0.1(4)
C1 C2 C3 C4 -0.1(5)
C2 C3 C4 C5 -0.4(5)
C3 C4 C5 C6 1.0(4)
C3 C4 C5 C10 176.5(3)
O1 C1 C6 C5 -179.3(3)
C2 C1 C6 C5 0.5(4)
O1 C1 C6 C7 0.6(4)
C2 C1 C6 C7 -179.6(3)
C4 C5 C6 C1 -1.1(4)
C10 C5 C6 C1 -176.5(2)
C4 C5 C6 C7 179.0(3)
C10 C5 C6 C7 3.6(4)
C1 C6 C7 O2 3.3(4)
C5 C6 C7 O2 -176.8(3)
C1 C6 C7 C8 -174.1(2)
C5 C6 C7 C8 5.8(4)
O2 C7 C8 C9 178.7(3)
C6 C7 C8 C9 -3.8(4)
C7 C8 C9 C14 173.5(3)
C7 C8 C9 C10 -7.7(4)
C4 C5 C10 C9 171.1(2)
C6 C5 C10 C9 -13.6(3)
C4 C5 C10 C11 49.1(3)
C6 C5 C10 C11 -135.6(2)
C4 C5 C10 C17 -71.8(3)
C6 C5 C10 C17 103.5(3)
C8 C9 C10 C5 15.9(4)
C14 C9 C10 C5 -165.3(2)
C8 C9 C10 C11 140.4(3)
C14 C9 C10 C11 -40.8(3)
C8 C9 C10 C17 -101.7(3)
C14 C9 C10 C17 77.1(3)
C5 C10 C11 C12 -177.4(2)
C9 C10 C11 C12 58.1(3)
C17 C10 C11 C12 -57.9(3)
C10 C11 C12 C13 -45.1(3)
C11 C12 C13 C14 15.5(4)
C11 C12 C13 C16 -164.0(3)
C16 C13 C14 C9 179.7(3)
C12 C13 C14 C9 0.1(4)
C16 C13 C14 C15 1.5(3)
C12 C13 C14 C15 -178.1(3)
C8 C9 C14 C13 -167.4(3)
C10 C9 C14 C13 13.7(4)
C8 C9 C14 C15 10.4(4)
C10 C9 C14 C15 -168.4(3)
C13 C14 C15 O4 -1.1(3)
C9 C14 C15 O4 -179.2(2)
C14 C13 C16 O3 179.1(4)
C12 C13 C16 O3 -1.3(6)
C14 C13 C16 O4 -1.4(4)
C12 C13 C16 O4 178.2(3)
O3 C16 O4 C15 -179.7(3)
C13 C16 O4 C15 0.7(4)
C14 C15 O4 C16 0.2(3)
